data_2230751
loop_
_publ_author_name
'Amutha Selvi, Madhavan'
'Arun Kumar, Kannan'
'Dayalan, Arunachalam'

_publ_section_title
;
 Chloridobis(dimethylglyoximato-\k^2^<i>N</i>,<i>N</i>')(4-methylpyridine-\k<i>N</i>)cobalt(III)
 hemihydrate
;
_journal_coeditor_code JH2292
_journal_issue 7
_journal_name_full 'Acta Crystallographica Section E'
_journal_page_first m851
_journal_page_last m852
_journal_paper_doi 10.1107/S1600536811020162
_journal_volume 67
_journal_year 2011
_chemical_formula_iupac '[Co (C4 H7 N2 O2)2 Cl (C6 H7 N)], 0.5H2 O'
_chemical_formula_moiety 'C14 H21 Cl Co N5 O4, 0.5(H2 O1)'
_chemical_formula_sum 'C14 H22 Cl Co N5 O4.5'
_chemical_formula_weight 425.74
_chemical_name_systematic
;
Chloridobis(dimethylglyoximato-\k^2^<i>N</i>,<i>N</i>')(4-methylpyridine-
\k<i>N</i>)cobalt(III) hemihydrate
;
_space_group_IT_number 19
_symmetry_cell_setting orthorhombic
_symmetry_space_group_name_Hall 'P 2ac 2ab'
_symmetry_space_group_name_H-M 'P 21 21 21'
_atom_sites_solution_hydrogens geom
_atom_sites_solution_primary direct
_atom_sites_solution_secondary difmap
_audit_creation_method SHELXL-97
_cell_angle_alpha 90.000(5)
_cell_angle_beta 90.000(5)
_cell_angle_gamma 90.000(5)
_cell_formula_units_Z 4
_cell_length_a 8.330(5)
_cell_length_b 14.365(5)
_cell_length_c 15.634(5)
_cell_measurement_reflns_used 5528
_cell_measurement_temperature 293(2)
_cell_measurement_theta_max 28.23
_cell_measurement_theta_min 2.60
_cell_volume 1870.8(14)
_computing_cell_refinement 'APEX2 and SAINT-Plus (Bruker, 2008)'
_computing_data_collection 'APEX2 (Bruker, 2008)'
_computing_data_reduction 'SAINT-Plus and XPREP (Bruker, 2008)'
_computing_molecular_graphics 'ORTEP-3 (Farrugia, 1997) and Mercury (Macrae <i>et al.</i>, 2006)'
_computing_publication_material 'SHELXL97 (Sheldrick, 2008)'
_computing_structure_refinement 'SHELXL97 (Sheldrick, 2008)'
_computing_structure_solution 'SIR92 (Altomare <i>et al.</i>, 1993)'
_diffrn_ambient_temperature 293(2)
_diffrn_measured_fraction_theta_full 0.994
_diffrn_measured_fraction_theta_max 0.994
_diffrn_measurement_device_type 'Bruker SMART APEXII CCD'
_diffrn_measurement_method '\w and \f'
_diffrn_radiation_monochromator graphite
_diffrn_radiation_source 'fine-focus sealed tube'
_diffrn_radiation_type MoK\a
_diffrn_radiation_wavelength 0.71073
_diffrn_reflns_av_R_equivalents 0.0284
_diffrn_reflns_av_sigmaI/netI 0.0441
_diffrn_reflns_limit_h_max 10
_diffrn_reflns_limit_h_min -10
_diffrn_reflns_limit_k_max 18
_diffrn_reflns_limit_k_min -19
_diffrn_reflns_limit_l_max 20
_diffrn_reflns_limit_l_min -20
_diffrn_reflns_number 10519
_diffrn_reflns_theta_full 28.36
_diffrn_reflns_theta_max 28.36
_diffrn_reflns_theta_min 1.93
_diffrn_standards_decay_% 0
_exptl_absorpt_coefficient_mu 1.092
_exptl_absorpt_correction_T_max 0.8112
_exptl_absorpt_correction_T_min 0.7720
_exptl_absorpt_correction_type multi-scan
_exptl_absorpt_process_details '(SADABS; Bruker 2008)'
_exptl_crystal_colour brown
_exptl_crystal_density_diffrn 1.512
_exptl_crystal_density_method 'not measured'
_exptl_crystal_description block
_exptl_crystal_F_000 880
_exptl_crystal_size_max 0.25
_exptl_crystal_size_mid 0.20
_exptl_crystal_size_min 0.20
_refine_diff_density_max 0.401
_refine_diff_density_min -0.382
_refine_ls_abs_structure_details 'Flack (1983), <b>1983 Friedel pairs</b>'
_refine_ls_abs_structure_Flack 0.014(13)
_refine_ls_extinction_method none
_refine_ls_goodness_of_fit_ref 1.020
_refine_ls_hydrogen_treatment mixed
_refine_ls_matrix_type full
_refine_ls_number_parameters 248
_refine_ls_number_reflns 4642
_refine_ls_number_restraints 2
_refine_ls_restrained_S_all 1.020
_refine_ls_R_factor_all 0.0360
_refine_ls_R_factor_gt 0.0294
_refine_ls_shift/su_max 0.001
_refine_ls_shift/su_mean 0.000
_refine_ls_structure_factor_coef Fsqd
_refine_ls_weighting_details 'calc w=1/[\s^2^(Fo^2^)+(0.0405P)^2^+0.0000P] where P=(Fo^2^+2Fc^2^)/3'
_refine_ls_weighting_scheme calc
_refine_ls_wR_factor_gt 0.0731
_refine_ls_wR_factor_ref 0.0765
_reflns_number_gt 4143
_reflns_number_total 4642
_reflns_threshold_expression I>2\s(I)
_cod_data_source_file jh2292.cif
_cod_data_source_block I
_cod_depositor_comments
;
 Marking attached hydrogen comments.

 Antanas Vaitkus,
 2017-03-25
;
_cod_original_formula_sum 'C14 H22 Cl Co N5 O4.50'
_cod_database_code 2230751
_cod_database_fobs_code 2230751

loop_
_symmetry_equiv_pos_as_xyz
'x, y, z'
'-x+1/2, -y, z+1/2'
'x+1/2, -y+1/2, -z'
'-x, y+1/2, -z+1/2'

loop_
_atom_site_type_symbol
_atom_site_label
_atom_site_fract_x
_atom_site_fract_y
_atom_site_fract_z
_atom_site_U_iso_or_equiv
_atom_site_adp_type
_atom_site_calc_flag
_atom_site_refinement_flags
_atom_site_occupancy
_atom_site_symmetry_multiplicity
_atom_site_disorder_assembly
_atom_site_disorder_group
_atom_site_attached_hydrogens
C C1 0.7398(3) 0.39874(18) 0.25266(16) 0.0398(5) Uani d . 1 1 . . 0
C C2 0.7058(3) 0.49050(18) 0.28872(15) 0.0408(6) Uani d . 1 1 . . 0
C C3 0.8891(3) 0.3435(2) 0.2701(2) 0.0643(9) Uani d . 1 1 . . 0
H H3A 0.8637 0.2783 0.2702 0.097 Uiso calc R 1 1 . . 0
H H3B 0.9319 0.3608 0.3249 0.097 Uiso calc R 1 1 . . 0
H H3C 0.9672 0.3560 0.2265 0.097 Uiso calc R 1 1 . . 0
C C4 0.8147(4) 0.5421(3) 0.3478(2) 0.0741(10) Uani d . 1 1 . . 0
H H4A 0.7709 0.6026 0.3591 0.111 Uiso calc R 1 1 . . 0
H H4B 0.9185 0.5485 0.3218 0.111 Uiso calc R 1 1 . . 0
H H4C 0.8248 0.5083 0.4005 0.111 Uiso calc R 1 1 . . 0
C C5 0.1881(3) 0.40417(17) 0.08949(15) 0.0406(6) Uani d . 1 1 . . 0
C C6 0.1538(3) 0.49521(17) 0.12558(16) 0.0392(5) Uani d . 1 1 . . 0
C C7 0.0753(4) 0.3542(3) 0.0314(2) 0.0759(10) Uani d . 1 1 . . 0
H H7A 0.0627 0.3891 -0.0206 0.114 Uiso calc R 1 1 . . 0
H H7B -0.0270 0.3477 0.0589 0.114 Uiso calc R 1 1 . . 0
H H7C 0.1177 0.2937 0.0183 0.114 Uiso calc R 1 1 . . 0
C C8 0.0047(3) 0.5485(3) 0.1072(2) 0.0644(9) Uani d . 1 1 . . 0
H H8A 0.0054 0.6055 0.1393 0.097 Uiso calc R 1 1 . . 0
H H8B -0.0870 0.5121 0.1232 0.097 Uiso calc R 1 1 . . 0
H H8C -0.0004 0.5625 0.0472 0.097 Uiso calc R 1 1 . . 0
C C9 0.2872(3) 0.43850(15) 0.35158(13) 0.0331(4) Uani d . 1 1 . . 0
H H9 0.2853 0.5030 0.3467 0.040 Uiso calc R 1 1 . . 0
C C10 0.2280(3) 0.39842(16) 0.42473(15) 0.0387(5) Uani d . 1 1 . . 0
H H10 0.1854 0.4358 0.4677 0.046 Uiso calc R 1 1 . . 0
C C11 0.2313(3) 0.30297(17) 0.43490(15) 0.0376(5) Uani d . 1 1 . . 0
C C12 0.2910(3) 0.25176(16) 0.36721(16) 0.0376(5) Uani d . 1 1 . . 0
H H12 0.2935 0.1871 0.3707 0.045 Uiso calc R 1 1 . . 0
C C13 0.3464(3) 0.29497(15) 0.29503(15) 0.0351(5) Uani d . 1 1 . . 0
H H13 0.3846 0.2588 0.2501 0.042 Uiso calc R 1 1 . . 0
C C14 0.1738(4) 0.2569(2) 0.51559(18) 0.0596(8) Uani d . 1 1 . . 0
H H14A 0.0587 0.2530 0.5148 0.089 Uiso calc R 1 1 . . 0
H H14B 0.2075 0.2928 0.5641 0.089 Uiso calc R 1 1 . . 0
H H14C 0.2184 0.1954 0.5193 0.089 Uiso calc R 1 1 . . 0
N N1 0.6300(2) 0.36941(12) 0.20091(12) 0.0341(4) Uani d . 1 1 . . 0
N N2 0.5693(3) 0.52355(12) 0.26275(11) 0.0349(4) Uani d . 1 1 . . 0
N N3 0.3268(3) 0.37229(13) 0.11255(12) 0.0346(4) Uani d . 1 1 . . 0
N N4 0.2679(2) 0.52672(12) 0.17406(12) 0.0334(4) Uani d . 1 1 . . 0
N N5 0.3474(2) 0.38848(11) 0.28726(11) 0.0269(4) Uani d . 1 1 . . 0
O O1 0.6426(2) 0.28837(12) 0.15990(12) 0.0484(4) Uani d . 1 1 . . 0
O O2 0.5187(3) 0.60675(11) 0.28888(12) 0.0476(5) Uani d D 1 1 . . 0
O O3 0.3788(3) 0.29032(14) 0.08378(12) 0.0524(5) Uani d D 1 1 . . 0
O O4 0.2592(2) 0.61073(11) 0.21081(12) 0.0483(5) Uani d . 1 1 . . 0
Cl Cl1 0.56856(8) 0.51419(4) 0.07531(4) 0.04044(14) Uani d . 1 1 . . 0
Co Co1 0.44843(3) 0.447668(17) 0.188051(17) 0.02570(8) Uani d . 1 1 . . 0
O O5 0.8676(9) 0.1476(5) 0.1002(5) 0.117(2) Uani d P 0.50 1 . . 2
H H3 0.4797(19) 0.288(2) 0.104(2) 0.066(11) Uiso d D 1 1 . . 0
H H2 0.426(3) 0.621(3) 0.261(2) 0.087(13) Uiso d D 1 1 . . 0

loop_
_atom_site_aniso_label
_atom_site_aniso_U_11
_atom_site_aniso_U_22
_atom_site_aniso_U_33
_atom_site_aniso_U_12
_atom_site_aniso_U_13
_atom_site_aniso_U_23
C1 0.0293(12) 0.0521(14) 0.0381(12) -0.0008(10) -0.0037(10) 0.0140(11)
C2 0.0345(12) 0.0535(14) 0.0345(12) -0.0124(11) -0.0104(10) 0.0099(10)
C3 0.0362(14) 0.080(2) 0.076(2) 0.0095(14) -0.0095(14) 0.0267(18)
C4 0.069(2) 0.090(2) 0.0638(19) -0.023(2) -0.0352(17) 0.0010(18)
C5 0.0370(13) 0.0506(13) 0.0341(12) -0.0111(11) -0.0101(10) 0.0045(10)
C6 0.0277(12) 0.0510(13) 0.0388(12) 0.0003(11) -0.0027(10) 0.0144(10)
C7 0.071(2) 0.089(2) 0.068(2) -0.024(2) -0.0365(18) -0.0029(18)
C8 0.0343(14) 0.087(2) 0.0724(19) 0.0160(14) -0.0032(13) 0.0242(18)
C9 0.0363(11) 0.0300(10) 0.0331(10) -0.0003(9) 0.0018(9) -0.0065(9)
C10 0.0412(13) 0.0441(12) 0.0309(10) -0.0013(10) 0.0052(11) -0.0101(10)
C11 0.0328(12) 0.0482(13) 0.0317(11) -0.0059(10) -0.0030(10) 0.0040(10)
C12 0.0405(13) 0.0306(10) 0.0415(12) 0.0002(10) 0.0020(11) 0.0042(9)
C13 0.0402(12) 0.0278(9) 0.0372(12) 0.0029(9) 0.0023(10) -0.0032(8)
C14 0.067(2) 0.0712(18) 0.0405(16) -0.0139(16) 0.0089(15) 0.0088(14)
N1 0.0303(9) 0.0373(9) 0.0348(10) 0.0051(7) 0.0020(8) 0.0029(8)
N2 0.0413(11) 0.0320(8) 0.0312(9) -0.0089(9) -0.0018(9) -0.0001(7)
N3 0.0401(12) 0.0355(9) 0.0283(9) -0.0036(8) -0.0025(8) -0.0054(7)
N4 0.0344(10) 0.0315(8) 0.0343(10) 0.0049(7) 0.0001(8) 0.0037(7)
N5 0.0273(9) 0.0251(7) 0.0282(8) 0.0018(7) -0.0005(7) -0.0013(6)
O1 0.0480(10) 0.0418(8) 0.0553(11) 0.0150(8) 0.0079(9) -0.0052(8)
O2 0.0639(13) 0.0307(7) 0.0482(10) -0.0095(8) -0.0048(9) -0.0084(7)
O3 0.0678(13) 0.0433(9) 0.0463(11) 0.0021(9) -0.0060(10) -0.0203(8)
O4 0.0586(12) 0.0314(8) 0.0549(11) 0.0134(8) 0.0025(9) -0.0017(8)
Cl1 0.0367(3) 0.0529(3) 0.0317(2) -0.0044(3) -0.0007(3) 0.0089(2)
Co1 0.02577(13) 0.02728(12) 0.02404(12) 0.00065(11) -0.00294(11) -0.00153(10)
O5 0.119(5) 0.121(4) 0.111(5) 0.036(5) 0.008(4) 0.015(4)

loop_
_atom_type_symbol
_atom_type_description
_atom_type_scat_dispersion_real
_atom_type_scat_dispersion_imag
_atom_type_scat_source
C C 0.0033 0.0016 'International Tables Vol C Tables 4.2.6.8 and 6.1.1.4'
H H 0.0000 0.0000 'International Tables Vol C Tables 4.2.6.8 and 6.1.1.4'
N N 0.0061 0.0033 'International Tables Vol C Tables 4.2.6.8 and 6.1.1.4'
O O 0.0106 0.0060 'International Tables Vol C Tables 4.2.6.8 and 6.1.1.4'
Cl Cl 0.1484 0.1585 'International Tables Vol C Tables 4.2.6.8 and 6.1.1.4'
Co Co 0.3494 0.9721 'International Tables Vol C Tables 4.2.6.8 and 6.1.1.4'

loop_
_geom_angle_atom_site_label_1
_geom_angle_atom_site_label_2
_geom_angle_atom_site_label_3
_geom_angle_site_symmetry_1
_geom_angle_site_symmetry_3
_geom_angle
_geom_angle_publ_flag
N1 C1 C2 . . 113.5(2) ?
N1 C1 C3 . . 121.9(3) ?
C2 C1 C3 . . 124.6(2) ?
N2 C2 C1 . . 112.3(2) ?
N2 C2 C4 . . 123.0(3) ?
C1 C2 C4 . . 124.7(3) ?
C1 C3 H3A . . 109.5 ?
C1 C3 H3B . . 109.5 ?
H3A C3 H3B . . 109.5 ?
C1 C3 H3C . . 109.5 ?
H3A C3 H3C . . 109.5 ?
H3B C3 H3C . . 109.5 ?
C2 C4 H4A . . 109.5 ?
C2 C4 H4B . . 109.5 ?
H4A C4 H4B . . 109.5 ?
C2 C4 H4C . . 109.5 ?
H4A C4 H4C . . 109.5 ?
H4B C4 H4C . . 109.5 ?
N3 C5 C6 . . 112.7(2) ?
N3 C5 C7 . . 124.2(3) ?
C6 C5 C7 . . 123.1(3) ?
N4 C6 C5 . . 113.4(2) ?
N4 C6 C8 . . 123.0(3) ?
C5 C6 C8 . . 123.6(2) ?
C5 C7 H7A . . 109.5 ?
C5 C7 H7B . . 109.5 ?
H7A C7 H7B . . 109.5 ?
C5 C7 H7C . . 109.5 ?
H7A C7 H7C . . 109.5 ?
H7B C7 H7C . . 109.5 ?
C6 C8 H8A . . 109.5 ?
C6 C8 H8B . . 109.5 ?
H8A C8 H8B . . 109.5 ?
C6 C8 H8C . . 109.5 ?
H8A C8 H8C . . 109.5 ?
H8B C8 H8C . . 109.5 ?
N5 C9 C10 . . 122.5(2) ?
N5 C9 H9 . . 118.7 ?
C10 C9 H9 . . 118.7 ?
C9 C10 C11 . . 120.4(2) ?
C9 C10 H10 . . 119.8 ?
C11 C10 H10 . . 119.8 ?
C10 C11 C12 . . 116.6(2) ?
C10 C11 C14 . . 121.9(2) ?
C12 C11 C14 . . 121.5(2) ?
C13 C12 C11 . . 120.8(2) ?
C13 C12 H12 . . 119.6 ?
C11 C12 H12 . . 119.6 ?
N5 C13 C12 . . 121.9(2) ?
N5 C13 H13 . . 119.1 ?
C12 C13 H13 . . 119.1 ?
C11 C14 H14A . . 109.5 ?
C11 C14 H14B . . 109.5 ?
H14A C14 H14B . . 109.5 ?
C11 C14 H14C . . 109.5 ?
H14A C14 H14C . . 109.5 ?
H14B C14 H14C . . 109.5 ?
C1 N1 O1 . . 122.0(2) ?
C1 N1 Co1 . . 115.98(16) ?
O1 N1 Co1 . . 122.00(15) ?
C2 N2 O2 . . 120.7(2) ?
C2 N2 Co1 . . 116.73(17) ?
O2 N2 Co1 . . 122.61(17) ?
C5 N3 O3 . . 120.6(2) ?
C5 N3 Co1 . . 116.65(17) ?
O3 N3 Co1 . . 122.76(18) ?
C6 N4 O4 . . 121.7(2) ?
C6 N4 Co1 . . 116.06(16) ?
O4 N4 Co1 . . 122.21(15) ?
C9 N5 C13 . . 117.81(19) ?
C9 N5 Co1 . . 121.65(14) ?
C13 N5 Co1 . . 120.40(15) ?
N2 O2 H2 . . 109(2) ?
N3 O3 H3 . . 103(2) ?
N2 Co1 N1 . . 81.44(9) ?
N2 Co1 N3 . . 179.57(9) ?
N1 Co1 N3 . . 98.84(9) ?
N2 Co1 N4 . . 98.54(9) ?
N1 Co1 N4 . . 179.31(9) ?
N3 Co1 N4 . . 81.17(9) ?
N2 Co1 N5 . . 89.43(8) ?
N1 Co1 N5 . . 90.09(8) ?
N3 Co1 N5 . . 90.89(8) ?
N4 Co1 N5 . . 90.60(8) ?
N2 Co1 Cl1 . . 90.12(6) ?
N1 Co1 Cl1 . . 88.85(7) ?
N3 Co1 Cl1 . . 89.57(7) ?
N4 Co1 Cl1 . . 90.46(6) ?
N5 Co1 Cl1 . . 178.90(6) ?

loop_
_geom_bond_atom_site_label_1
_geom_bond_atom_site_label_2
_geom_bond_site_symmetry_2
_geom_bond_distance
_geom_bond_publ_flag
C1 N1 . 1.292(3) ?
C1 C2 . 1.461(4) ?
C1 C3 . 1.500(3) ?
C2 N2 . 1.297(3) ?
C2 C4 . 1.491(4) ?
C3 H3A . 0.9600 ?
C3 H3B . 0.9600 ?
C3 H3C . 0.9600 ?
C4 H4A . 0.9600 ?
C4 H4B . 0.9600 ?
C4 H4C . 0.9600 ?
C5 N3 . 1.294(3) ?
C5 C6 . 1.453(4) ?
C5 C7 . 1.491(4) ?
C6 N4 . 1.297(3) ?
C6 C8 . 1.487(4) ?
C7 H7A . 0.9600 ?
C7 H7B . 0.9600 ?
C7 H7C . 0.9600 ?
C8 H8A . 0.9600 ?
C8 H8B . 0.9600 ?
C8 H8C . 0.9600 ?
C9 N5 . 1.334(3) ?
C9 C10 . 1.372(3) ?
C9 H9 . 0.9300 ?
C10 C11 . 1.381(3) ?
C10 H10 . 0.9300 ?
C11 C12 . 1.382(3) ?
C11 C14 . 1.503(3) ?
C12 C13 . 1.368(3) ?
C12 H12 . 0.9300 ?
C13 N5 . 1.349(3) ?
C13 H13 . 0.9300 ?
C14 H14A . 0.9600 ?
C14 H14B . 0.9600 ?
C14 H14C . 0.9600 ?
N1 O1 . 1.333(3) ?
N1 Co1 . 1.8951(19) ?
N2 O2 . 1.332(3) ?
N2 Co1 . 1.8885(19) ?
N3 O3 . 1.333(3) ?
N3 Co1 . 1.8953(19) ?
N4 O4 . 1.339(2) ?
N4 Co1 . 1.897(2) ?
N5 Co1 . 1.9589(18) ?
O2 H2 . 0.907(10) ?
O3 H3 . 0.900(10) ?
Cl1 Co1 . 2.2408(8) ?

loop_
_geom_contact_atom_site_label_1
_geom_contact_atom_site_label_2
_geom_contact_distance
_geom_contact_site_symmetry_2
_geom_contact_publ_flag
O1 O5 2.911(8) . yes
O5 O3 3.013(7) 3_555 yes

loop_
_geom_hbond_atom_site_label_D
_geom_hbond_atom_site_label_H
_geom_hbond_atom_site_label_A
_geom_hbond_site_symmetry_A
_geom_hbond_distance_DH
_geom_hbond_distance_HA
_geom_hbond_distance_DA
_geom_hbond_angle_DHA
O3 H3 O1 . 0.900(10) 1.611(13) 2.499(3) 168(3)
O2 H2 O4 . 0.907(10) 1.604(15) 2.483(3) 162(4)

loop_
_geom_torsion_atom_site_label_1
_geom_torsion_atom_site_label_2
_geom_torsion_atom_site_label_3
_geom_torsion_atom_site_label_4
_geom_torsion_site_symmetry_1
_geom_torsion_site_symmetry_2
_geom_torsion_site_symmetry_3
_geom_torsion_site_symmetry_4
_geom_torsion
_geom_torsion_publ_flag
N1 C1 C2 N2 . . . . 1.4(3) ?
C3 C1 C2 N2 . . . . 179.3(2) ?
N1 C1 C2 C4 . . . . -177.8(3) ?
C3 C1 C2 C4 . . . . 0.1(4) ?
N3 C5 C6 N4 . . . . -0.3(3) ?
C7 C5 C6 N4 . . . . -179.6(2) ?
N3 C5 C6 C8 . . . . 178.2(2) ?
C7 C5 C6 C8 . . . . -1.1(4) ?
N5 C9 C10 C11 . . . . 1.1(4) ?
C9 C10 C11 C12 . . . . -2.2(4) ?
C9 C10 C11 C14 . . . . 177.4(2) ?
C10 C11 C12 C13 . . . . 1.3(4) ?
C14 C11 C12 C13 . . . . -178.4(2) ?
C11 C12 C13 N5 . . . . 0.9(4) ?
C2 C1 N1 O1 . . . . 177.96(19) ?
C3 C1 N1 O1 . . . . 0.0(3) ?
C2 C1 N1 Co1 . . . . -2.9(3) ?
C3 C1 N1 Co1 . . . . 179.11(19) ?
C1 C2 N2 O2 . . . . -179.79(19) ?
C4 C2 N2 O2 . . . . -0.5(4) ?
C1 C2 N2 Co1 . . . . 0.8(3) ?
C4 C2 N2 Co1 . . . . -180.0(2) ?
C6 C5 N3 O3 . . . . -178.62(19) ?
C7 C5 N3 O3 . . . . 0.7(4) ?
C6 C5 N3 Co1 . . . . 1.4(3) ?
C7 C5 N3 Co1 . . . . -179.3(2) ?
C5 C6 N4 O4 . . . . 178.05(19) ?
C8 C6 N4 O4 . . . . -0.4(3) ?
C5 C6 N4 Co1 . . . . -0.9(3) ?
C8 C6 N4 Co1 . . . . -179.41(19) ?
C10 C9 N5 C13 . . . . 1.1(3) ?
C10 C9 N5 Co1 . . . . -174.48(18) ?
C12 C13 N5 C9 . . . . -2.1(4) ?
C12 C13 N5 Co1 . . . . 173.54(18) ?
C2 N2 Co1 N1 . . . . -1.82(17) ?
O2 N2 Co1 N1 . . . . 178.75(18) ?
C2 N2 Co1 N3 . . . . -133(13) ?
O2 N2 Co1 N3 . . . . 47(13) ?
C2 N2 Co1 N4 . . . . 178.87(17) ?
O2 N2 Co1 N4 . . . . -0.56(18) ?
C2 N2 Co1 N5 . . . . 88.36(17) ?
O2 N2 Co1 N5 . . . . -91.07(17) ?
C2 N2 Co1 Cl1 . . . . -90.64(17) ?
O2 N2 Co1 Cl1 . . . . 89.93(16) ?
C1 N1 Co1 N2 . . . . 2.65(17) ?
O1 N1 Co1 N2 . . . . -178.23(18) ?
C1 N1 Co1 N3 . . . . -177.67(17) ?
O1 N1 Co1 N3 . . . . 1.44(18) ?
C1 N1 Co1 N4 . . . . 91(8) ?
O1 N1 Co1 N4 . . . . -89(8) ?
C1 N1 Co1 N5 . . . . -86.76(17) ?
O1 N1 Co1 N5 . . . . 92.35(17) ?
C1 N1 Co1 Cl1 . . . . 92.94(17) ?
O1 N1 Co1 Cl1 . . . . -87.94(17) ?
C5 N3 Co1 N2 . . . . -50(13) ?
O3 N3 Co1 N2 . . . . 130(13) ?
C5 N3 Co1 N1 . . . . 179.18(17) ?
O3 N3 Co1 N1 . . . . -0.80(19) ?
C5 N3 Co1 N4 . . . . -1.52(17) ?
O3 N3 Co1 N4 . . . . 178.50(19) ?
C5 N3 Co1 N5 . . . . 88.95(18) ?
O3 N3 Co1 N5 . . . . -91.03(18) ?
C5 N3 Co1 Cl1 . . . . -92.05(17) ?
O3 N3 Co1 Cl1 . . . . 87.97(18) ?
C6 N4 Co1 N2 . . . . -178.99(16) ?
O4 N4 Co1 N2 . . . . 2.02(18) ?
C6 N4 Co1 N1 . . . . 92(8) ?
O4 N4 Co1 N1 . . . . -87(8) ?
C6 N4 Co1 N3 . . . . 1.33(16) ?
O4 N4 Co1 N3 . . . . -177.66(18) ?
C6 N4 Co1 N5 . . . . -89.47(17) ?
O4 N4 Co1 N5 . . . . 91.53(17) ?
C6 N4 Co1 Cl1 . . . . 90.82(16) ?
O4 N4 Co1 Cl1 . . . . -88.17(16) ?
C9 N5 Co1 N2 . . . . 47.81(18) ?
C13 N5 Co1 N2 . . . . -127.67(19) ?
C9 N5 Co1 N1 . . . . 129.25(18) ?
C13 N5 Co1 N1 . . . . -46.23(18) ?
C9 N5 Co1 N3 . . . . -131.90(18) ?
C13 N5 Co1 N3 . . . . 52.61(18) ?
C9 N5 Co1 N4 . . . . -50.73(18) ?
C13 N5 Co1 N4 . . . . 133.79(18) ?
C9 N5 Co1 Cl1 . . . . 114(3) ?
C13 N5 Co1 Cl1 . . . . -62(3) ?
